data_7717448
loop_
_publ_author_name
'Wojnowski, Tomasz'
'Ordyszewska, Anna'
'Halenka, Hanna'
'Anusiewicz, Iwona'
'Chojnacki, Jaros\/law'
'Kaniewska-Laskowska, Kinga'
'Grubba, Rafa\/l'

_publ_section_title
;
 Activation of small molecules by ambiphilic NHC-stabilized
 phosphinoborenium cation: formation of boreniums with B-O-C, B-O-B, and
 B-O-P structural motifs
;
_journal_name_full 'Dalton Transactions'
_journal_paper_doi 10.1039/D4DT02656J
_journal_year 2024
_chemical_formula_moiety 'C16 Al F36 O4 -, 0.5(C32 H52 B2 F4 N6 O2 2+), C H2 Cl2'
_chemical_formula_sum 'C33 H28 Al B Cl2 F38 N3 O5'
_chemical_formula_weight 1377.27
_space_group_crystal_system monoclinic
_space_group_IT_number 14
_space_group_name_Hall '-P 2yn'
_space_group_name_H-M_alt 'P 1 21/n 1'
_atom_sites_solution_hydrogens geom
_atom_sites_solution_primary dual
_atom_sites_solution_secondary difmap
_audit_creation_date 2024-08-26
_audit_creation_method
;
Olex2 1.2
(compiled 2018.05.29 svn.r3508 for OlexSys, GUI svn.r5506)
;
_audit_update_record
;
2024-08-26 deposited with the CCDC.	2024-11-04 downloaded from the CCDC.
;
_cell_angle_alpha 90
_cell_angle_beta 115.592(4)
_cell_angle_gamma 90
_cell_formula_units_Z 4
_cell_length_a 17.9189(9)
_cell_length_b 16.7776(8)
_cell_length_c 18.8717(10)
_cell_measurement_reflns_used 34846
_cell_measurement_temperature 120
_cell_measurement_theta_max 29.55
_cell_measurement_theta_min 1.79
_cell_volume 5116.9(5)
_computing_cell_refinement
;
X-Area Recipe 1.34.0.0 (STOE, 2019)
;
_computing_data_collection
;
X-Area WinXpose 2.0.22.0 (STOE, 2016)
;
_computing_data_reduction
;
X-Area Integrate 1.77.0.0 (STOE, 2019)
X-Area LANA 1.77.1.0 (STOE, 2019)
;
_computing_molecular_graphics 'Olex2 (Dolomanov et al., 2009)'
_computing_publication_material 'Olex2 (Dolomanov et al., 2009)'
_computing_structure_refinement 'ShelXL (Sheldrick, 2015)'
_computing_structure_solution 'SHELXT 2018/2 (Sheldrick, 2018)'
_diffrn_ambient_temperature 120.0
_diffrn_detector_area_resol_mean 6.67
_diffrn_detector_type 'STOE Imaging Plate'
_diffrn_measured_fraction_theta_full 1.000
_diffrn_measured_fraction_theta_max 1.000
_diffrn_measurement_details
;
 306 frames, detector distance = 100 mm
;
_diffrn_measurement_device '2-circle diffractometer'
_diffrn_measurement_device_type 'STOE IPDS 2T'
_diffrn_measurement_method 'rotation method, \w scans'
_diffrn_radiation_type MoK\a
_diffrn_radiation_wavelength 0.71073
_diffrn_reflns_av_R_equivalents 0.0703
_diffrn_reflns_av_unetI/netI 0.0642
_diffrn_reflns_Laue_measured_fraction_full 1.000
_diffrn_reflns_Laue_measured_fraction_max 1.000
_diffrn_reflns_limit_h_max 21
_diffrn_reflns_limit_h_min -21
_diffrn_reflns_limit_k_max 20
_diffrn_reflns_limit_k_min -20
_diffrn_reflns_limit_l_max 22
_diffrn_reflns_limit_l_min -22
_diffrn_reflns_number 33476
_diffrn_reflns_point_group_measured_fraction_full 1.000
_diffrn_reflns_point_group_measured_fraction_max 1.000
_diffrn_reflns_theta_full 25.242
_diffrn_reflns_theta_max 25.499
_diffrn_reflns_theta_min 2.079
_diffrn_source 'GeniX Mo, 0.05 x 0.05 mm2 microfocus'
_exptl_absorpt_coefficient_mu 0.326
_exptl_absorpt_correction_T_max 0.9849
_exptl_absorpt_correction_T_min 0.3201
_exptl_absorpt_correction_type multi-scan
_exptl_absorpt_process_details
;
STOE LANA, absorption correction by scaling of reflection intensities.
J. Koziskova, F. Hahn, J. Richter, J. Kozisek, "Comparison of different
absorption corrections on the model structure of tetrakis(\m~2~-acetato)-
diaqua-di-copper(II)", Acta Chimica Slovaca, vol. 9, no. 2, 2016, pp. 136 - 140.
Afterwards a spherical absorption correction was performed within STOE LANA.
;
_exptl_crystal_colour colourless
_exptl_crystal_colour_primary colourless
_exptl_crystal_density_diffrn 1.788
_exptl_crystal_density_method 'not measured'
_exptl_crystal_description block
_exptl_crystal_F_000 2724
_exptl_crystal_size_max 0.12
_exptl_crystal_size_mid 0.09
_exptl_crystal_size_min 0.08
_refine_diff_density_max 0.555
_refine_diff_density_min -0.449
_refine_diff_density_rms 0.086
_refine_ls_extinction_method none
_refine_ls_goodness_of_fit_ref 1.130
_refine_ls_hydrogen_treatment constr
_refine_ls_matrix_type full
_refine_ls_number_parameters 1042
_refine_ls_number_reflns 9528
_refine_ls_number_restraints 649
_refine_ls_restrained_S_all 1.174
_refine_ls_R_factor_all 0.1753
_refine_ls_R_factor_gt 0.0948
_refine_ls_shift/su_max 0.000
_refine_ls_shift/su_mean 0.000
_refine_ls_structure_factor_coef Fsqd
_refine_ls_weighting_details 'w=1/[\s^2^(Fo^2^)+32.3532P] where P=(Fo^2^+2Fc^2^)/3'
_refine_ls_weighting_scheme calc
_refine_ls_wR_factor_gt 0.1543
_refine_ls_wR_factor_ref 0.1967
_reflns_Friedel_coverage 0.000
_reflns_number_gt 5449
_reflns_number_total 9528
_reflns_threshold_expression 'I > 2\s(I)'
_cod_data_source_file d4dt02656j2.cif
_cod_data_source_block 7_WCA_2
_cod_database_code 7717448
_shelx_shelxl_version_number 2018/3
_shelx_space_group_comment
;
The symmetry employed for this shelxl refinement is uniquely defined
by the following loop, which should always be used as a source of
symmetry information in preference to the above space-group names.
They are only intended as comments.
;
_shelx_estimated_absorpt_t_max 0.974
_shelx_estimated_absorpt_t_min 0.962
_olex2_refinement_description
;
1. Fixed Uiso
 At 1.2 times of:
  All C(H) groups, All C(H,H) groups
 At 1.5 times of:
  All C(H,H,H) groups
2. Restrained distances
 C22A-C23A \\sim C23A-C24A \\sim C24A-C22A
 with sigma of 0.02
 C29-C30 \\sim C29-C31 \\sim C29-C32
 with sigma of 0.02
 Al1-O4 \\sim Al1-O4A
 with sigma of 0.02
 F30-C30 \\sim F30A-C30A \\sim F31-C30 \\sim F31A-C30A \\sim F32-C30 \\sim
F32A-C30A
 with sigma of 0.02
 F33-C31 \\sim F33A-C31A \\sim F34-C31 \\sim F34A-C31A \\sim F35-C31 \\sim
F35A-C31A
 with sigma of 0.02
 F36-C32 \\sim F36A-C32A \\sim F37-C32 \\sim F37A-C32A \\sim F38-C32 \\sim
F38A-C32A
 with sigma of 0.02
 O4-C29 \\sim O4A-C29A
 with sigma of 0.02
 C29-C30 \\sim C29A-C30A \\sim C29-C31 \\sim C29A-C31A \\sim C29-C32 \\sim
C29A-C32A
 with sigma of 0.02
 Al1-C29 \\sim Al1-C29A
 with sigma of 0.04
 F30-F31 \\sim F30A-F31A \\sim F30-F32 \\sim F30A-F32A \\sim F31-F32 \\sim
F31A-F32A
 with sigma of 0.04
 F30-C29 \\sim F30A-C29A \\sim F31-C29 \\sim F31A-C29A \\sim F32-C29 \\sim
F32A-C29A
 with sigma of 0.04
 F33-F34 \\sim F33A-F34A \\sim F33-F35 \\sim F33A-F35A \\sim F34-F35 \\sim
F34A-F35A
 with sigma of 0.04
 F33-C29 \\sim F33A-C29A \\sim F34-C29 \\sim F34A-C29A \\sim F35-C29 \\sim
F35A-C29A
 with sigma of 0.04
 F36-F37 \\sim F36A-F37A \\sim F37-F38 \\sim F37A-F38A \\sim F36-F38 \\sim
F36A-F38A
 with sigma of 0.04
 F36-C29 \\sim F36A-C29A \\sim F37-C29 \\sim F37A-C29A \\sim F38-C29 \\sim
F38A-C29A
 with sigma of 0.04
 O4-C30 \\sim O4A-C30A \\sim O4-C31 \\sim O4A-C31A \\sim O4-C32 \\sim O4A-C32A
 with sigma of 0.04
 C30-C31 \\sim C30A-C31A \\sim C30-C32 \\sim C30A-C32A \\sim C31-C32 \\sim
C31A-C32A
 with sigma of 0.04
 Al1-O3 \\sim Al1-O3A
 with sigma of 0.02
 F21-C26 \\sim F21A-C26A \\sim F22-C26 \\sim F22A-C26A \\sim F23-C26 \\sim
F23A-C26A
 with sigma of 0.02
 F24-C27 \\sim F24A-C27A \\sim F25-C27 \\sim F25A-C27A \\sim F26-C27 \\sim
F26A-C27A
 with sigma of 0.02
 F27-C28 \\sim F27A-C28A \\sim F28-C28 \\sim F28A-C28A \\sim F29-C28 \\sim
F29A-C28A
 with sigma of 0.02
 O3-C25 \\sim O3A-C25A
 with sigma of 0.02
 C25-C26 \\sim C25A-C26A \\sim C25-C27 \\sim C25A-C27A \\sim C25-C28 \\sim
C25A-C28A
 with sigma of 0.02
 Al1-C25 \\sim Al1-C25A
 with sigma of 0.04
 F21-F22 \\sim F21A-F22A \\sim F21-F23 \\sim F21A-F23A \\sim F22-F23 \\sim
F22A-F23A
 with sigma of 0.04
 F21-C25 \\sim F21A-C25A \\sim F22-C25 \\sim F22A-C25A \\sim F23-C25 \\sim
F23A-C25A
 with sigma of 0.04
 F24-F25 \\sim F24A-F25A \\sim F24-F26 \\sim F24A-F26A \\sim F25-F26 \\sim
F25A-F26A
 with sigma of 0.04
 F24-C25 \\sim F24A-C25A \\sim F25-C25 \\sim F25A-C25A \\sim F26-C25 \\sim
F26A-C25A
 with sigma of 0.04
 F27-F28 \\sim F27A-F28A \\sim F27-F29 \\sim F27A-F29A \\sim F28-F29 \\sim
F28A-F29A
 with sigma of 0.04
 F27-C25 \\sim F27A-C25A \\sim F28-C25 \\sim F28A-C25A \\sim F29-C25 \\sim
F29A-C25A
 with sigma of 0.04
 O3-C26 \\sim O3A-C26A \\sim O3-C27 \\sim O3A-C27A \\sim O3-C28 \\sim O3A-C28A
 with sigma of 0.04
 C26-C27 \\sim C26A-C27A \\sim C26-C28 \\sim C26A-C28A \\sim C27-C28 \\sim
C27A-C28A
 with sigma of 0.04
 Al1-O5 \\sim Al1-O5A
 with sigma of 0.02
 F3-C18 \\sim F3A-C18A \\sim F4-C18 \\sim F4A-C18A \\sim F5-C18 \\sim F5A-C18A
 with sigma of 0.02
 F6-C19 \\sim F6A-C19A \\sim F7-C19 \\sim F7A-C19A \\sim F8-C19 \\sim F8A-C19A
 with sigma of 0.02
 F9-C20 \\sim F9A-C20A \\sim F10-C20 \\sim F10A-C20A \\sim F11-C20 \\sim
F11A-C20A
 with sigma of 0.02
 O5-C17 \\sim O5A-C17A
 with sigma of 0.02
 C17-C18 \\sim C17A-C18A
 with sigma of 0.02
 C17-C19 \\sim C17A-C19A
 with sigma of 0.02
 C17-C20 \\sim C17A-C20A
 with sigma of 0.02
 F3-F4 \\sim F3A-F4A \\sim F3-F5 \\sim F3A-F5A \\sim F4-F5 \\sim F4A-F5A
 with sigma of 0.04
 F4-C17 \\sim F4A-C17A \\sim F5-C17 \\sim F5A-C17A \\sim F3-C17 \\sim F3A-C17A
 with sigma of 0.04
 F6-F7 \\sim F6A-F7A \\sim F6-F8 \\sim F6A-F8A \\sim F7-F8 \\sim F7A-F8A
 with sigma of 0.04
 F7-C17 \\sim F7A-C17A \\sim F8-C17 \\sim F8A-C17A \\sim F6-C17 \\sim F6A-C17A
 with sigma of 0.04
 F9-F10 \\sim F9A-F10A \\sim F9-F11 \\sim F9A-F11A \\sim F10-F11 \\sim F10A-F11A
 with sigma of 0.04
 F10-C17 \\sim F10A-C17A \\sim F11-C17 \\sim F11A-C17A \\sim F9-C17 \\sim
F9A-C17A
 with sigma of 0.04
 O5-C18 \\sim O5A-C18A \\sim O5-C19 \\sim O5A-C19A \\sim O5-C20 \\sim O5A-C20A
 with sigma of 0.04
 C18-C19 \\sim C18A-C19A \\sim C18-C20 \\sim C18A-C20A \\sim C19-C20 \\sim
C19A-C20A
 with sigma of 0.04
 F12-C22 \\sim F12A-C22A
 with sigma of 0.02
 F13-C22 \\sim F13A-C22A
 with sigma of 0.02
 F14-C22 \\sim F14A-C22A
 with sigma of 0.02
 C21-C22 \\sim C21A-C22A
 with sigma of 0.02
 F12-F13 \\sim F12A-F13A \\sim F12-F14 \\sim F12A-F14A \\sim F13-F14 \\sim
F13A-F14A
 with sigma of 0.04
 F12-C21 \\sim F12A-C21A \\sim F13-C21 \\sim F13A-C21A \\sim F14-C21 \\sim
F14A-C21A
 with sigma of 0.04
 F15-C23 \\sim F15A-C23A \\sim F16-C23 \\sim F16A-C23A \\sim F17-C23 \\sim
F17A-C23A
 with sigma of 0.02
 C21-C23 \\sim C21A-C23A
 with sigma of 0.02
 F15-F16 \\sim F15A-F16A
 with sigma of 0.04
 F15-F17 \\sim F15A-F17A
 with sigma of 0.04
 F15-C21 \\sim F15A-C21A
 with sigma of 0.04
 F15-F14A \\sim F15A-F14A
 with sigma of 0.04
 F16-F17 \\sim F16A-F17A
 with sigma of 0.04
 F16-C21 \\sim F16A-C21A
 with sigma of 0.04
 F16-F14A \\sim F16A-F14A
 with sigma of 0.04
 F17-C21 \\sim F17A-C21A
 with sigma of 0.04
 F17-F14A \\sim F17A-F14A
 with sigma of 0.04
 C23-F14A \\sim C23A-F14A
 with sigma of 0.04
 F18-C24 \\sim F18A-C24A \\sim F19-C24 \\sim F19A-C24A \\sim F20-C24 \\sim
F20A-C24A
 with sigma of 0.02
 C21-C24 \\sim C21A-C24A
 with sigma of 0.02
 F18-F19 \\sim F18A-F19A \\sim F18-F20 \\sim F18A-F20A \\sim F19-F20 \\sim
F19A-F20A
 with sigma of 0.04
 F18-C21 \\sim F18A-C21A \\sim F19-C21 \\sim F19A-C21A \\sim F20-C21 \\sim
F20A-C21A
 with sigma of 0.04
 Al1-O2 \\sim Al1-O2A
 with sigma of 0.02
 O2-C21 \\sim O2A-C21A
 with sigma of 0.02
3. Uiso/Uaniso restraints and constraints
C17 \\sim C17A: within 2A with sigma of 0.04 and sigma for terminal atoms of
0.08
F33 \\sim F35: within 2A with sigma of 0.01 and sigma for terminal atoms of 0.02
Uanis(F33) = Uanis(F33A)
Uanis(C29) = Uanis(C29A)
Uanis(F37) = Uanis(F37A)
4. Others
 Sof(F33A)=Sof(F37A)=Sof(F31A)=Sof(F35A)=Sof(F30A)=Sof(F32A)=Sof(F34A)=
 Sof(F36A)=Sof(F38A)=Sof(O4A)=Sof(C29A)=Sof(C31A)=Sof(C30A)=Sof(C32A)=1-FVAR(1)
 Sof(F30)=Sof(F31)=Sof(F32)=Sof(F33)=Sof(F34)=Sof(F35)=Sof(F36)=Sof(F37)=
 Sof(F38)=Sof(O4)=Sof(C29)=Sof(C30)=Sof(C31)=Sof(C32)=FVAR(1)
 Sof(F24A)=Sof(F28A)=Sof(F22A)=Sof(F26A)=Sof(F21A)=Sof(F23A)=Sof(F25A)=
 Sof(F27A)=Sof(F29A)=Sof(O3A)=Sof(C25A)=Sof(C27A)=Sof(C26A)=Sof(C28A)=1-FVAR(2)
 Sof(F21)=Sof(F22)=Sof(F23)=Sof(F24)=Sof(F25)=Sof(F26)=Sof(F27)=Sof(F28)=
 Sof(F29)=Sof(O3)=Sof(C25)=Sof(C26)=Sof(C27)=Sof(C28)=FVAR(2)
 Sof(F3A)=Sof(F4A)=Sof(F5A)=Sof(F6A)=Sof(F7A)=Sof(F8A)=Sof(F9A)=Sof(F10A)=
 Sof(F11A)=Sof(O5A)=Sof(C17A)=Sof(C18A)=Sof(C19A)=Sof(C20A)=1-FVAR(3)
 Sof(F3)=Sof(F4)=Sof(F5)=Sof(F6)=Sof(F7)=Sof(F8)=Sof(F9)=Sof(F10)=Sof(F11)=
 Sof(O5)=Sof(C17)=Sof(C18)=Sof(C19)=Sof(C20)=FVAR(3)
 Sof(F20A)=Sof(F19A)=Sof(F12A)=Sof(F13A)=Sof(F14A)=Sof(F15A)=Sof(F16A)=
 Sof(F17A)=Sof(F18A)=Sof(O2A)=Sof(C23A)=Sof(C24A)=Sof(C21A)=Sof(C22A)=1-FVAR(4)
 Sof(F12)=Sof(F13)=Sof(F14)=Sof(F15)=Sof(F16)=Sof(F17)=Sof(F18)=Sof(F19)=
 Sof(F20)=Sof(O2)=Sof(C21)=Sof(C22)=Sof(C23)=Sof(C24)=FVAR(4)
 Fixed Uiso: F20A(0.08) F19A(0.08) F12A(0.08) F14A(0.08)
5.a Ternary CH refined with riding coordinates:
 C11(H11), C14(H14)
5.b Secondary CH2 refined with riding coordinates:
 C33(H33A,H33B)
5.c Idealised Me refined as rotating group:
 C4(H4A,H4B,H4C), C5(H5A,H5B,H5C), C6(H6A,H6B,H6C), C7(H7A,H7B,H7C), C12(H12A,
 H12B,H12C), C13(H13A,H13B,H13C), C15(H15A,H15B,H15C), C16(H16A,H16B,H16C)
;
_olex2_submission_special_instructions 'No special instructions were received'

loop_
_space_group_symop_operation_xyz
'x, y, z'
'-x+1/2, y+1/2, -z+1/2'
'-x, -y, -z'
'x-1/2, -y-1/2, z-1/2'

loop_
_atom_site_label
_atom_site_type_symbol
_atom_site_fract_x
_atom_site_fract_y
_atom_site_fract_z
_atom_site_U_iso_or_equiv
_atom_site_adp_type
_atom_site_occupancy
_atom_site_site_symmetry_order
_atom_site_calc_flag
_atom_site_refinement_flags_posn
_atom_site_refinement_flags_adp
_atom_site_refinement_flags_occupancy
_atom_site_disorder_assembly
_atom_site_disorder_group
Cl1 Cl 0.34356(13) 0.63921(13) 0.36143(14) 0.0703(6) Uani 1 1 d . . . . .
Cl2 Cl 0.26353(13) 0.75076(13) 0.23312(11) 0.0631(6) Uani 1 1 d . . . . .
C33 C 0.2508(5) 0.6846(5) 0.2982(5) 0.064(2) Uani 1 1 d . . . . .
H33A H 0.210578 0.642842 0.267924 0.076 Uiso 1 1 calc R . . . .
H33B H 0.227584 0.713640 0.329821 0.076 Uiso 1 1 calc R . . . .
Al1 Al 0.27287(11) 0.92255(11) 0.57142(10) 0.0271(4) Uani 1 1 d D . . . .
F3 F 0.3091(7) 1.1767(7) 0.6252(8) 0.098(6) Uani 0.739(8) 1 d D . P A 1
F4 F 0.2532(6) 1.1858(6) 0.7127(5) 0.106(4) Uani 0.739(8) 1 d D . P A 1
F5 F 0.1742(7) 1.1343(8) 0.5964(7) 0.166(8) Uani 0.739(8) 1 d D . P A 1
F6 F 0.4207(4) 1.0637(4) 0.6803(6) 0.069(2) Uani 0.739(8) 1 d D . P A 1
F7 F 0.4087(6) 0.9917(8) 0.7711(8) 0.080(8) Uani 0.739(8) 1 d D . P A 1
F8 F 0.4097(4) 1.1218(5) 0.7768(5) 0.092(3) Uani 0.739(8) 1 d D . P A 1
F9 F 0.1705(7) 1.0468(6) 0.7059(8) 0.075(3) Uani 0.739(8) 1 d D . P A 1
F10 F 0.2849(7) 1.0563(5) 0.8047(4) 0.107(3) Uani 0.739(8) 1 d D . P A 1
F11 F 0.2580(7) 0.9478(4) 0.7409(5) 0.074(2) Uani 0.739(8) 1 d D . P A 1
F12 F 0.4949(5) 0.8421(5) 0.7811(3) 0.120(3) Uani 0.893(7) 1 d D . P A 1
F13 F 0.3733(8) 0.7816(6) 0.7395(7) 0.162(5) Uani 0.893(7) 1 d D . P A 1
F14 F 0.4811(8) 0.7191(6) 0.7410(5) 0.181(5) Uani 0.893(7) 1 d D . P A 1
F15 F 0.3414(4) 0.7784(5) 0.5128(4) 0.090(3) Uani 0.893(7) 1 d D . P A 1
F16 F 0.3353(5) 0.7032(4) 0.6036(6) 0.135(4) Uani 0.893(7) 1 d D . P A 1
F17 F 0.4442(5) 0.7035(4) 0.5841(6) 0.072(3) Uani 0.893(7) 1 d D . P A 1
F18 F 0.5614(4) 0.8059(6) 0.6720(5) 0.102(3) Uani 0.893(7) 1 d D . P A 1
F19 F 0.5166(5) 0.9228(4) 0.6737(5) 0.101(3) Uani 0.893(7) 1 d D . P A 1
F20 F 0.4803(4) 0.8600(4) 0.5625(4) 0.080(2) Uani 0.893(7) 1 d D . P A 1
F21 F 0.1611(12) 0.6919(8) 0.5835(12) 0.055(4) Uani 0.573(12) 1 d D . P A 1
F22 F 0.0459(6) 0.7320(6) 0.5805(6) 0.050(3) Uani 0.573(12) 1 d D . P A 1
F23 F 0.1599(6) 0.7752(4) 0.6701(4) 0.052(3) Uani 0.573(12) 1 d D . P A 1
F24 F 0.1624(7) 0.7576(7) 0.4530(7) 0.061(3) Uani 0.573(12) 1 d D . P A 1
F25 F 0.0344(10) 0.7435(9) 0.4369(9) 0.069(4) Uani 0.573(12) 1 d D . P A 1
F26 F 0.0745(7) 0.8543(6) 0.4062(5) 0.063(3) Uani 0.573(12) 1 d D . P A 1
F27 F -0.0174(4) 0.8695(6) 0.4942(7) 0.057(3) Uani 0.573(12) 1 d D . P A 1
F28 F 0.0664(8) 0.9046(6) 0.6115(6) 0.062(3) Uani 0.573(12) 1 d D . P A 1
F29 F 0.0717(12) 0.9566(8) 0.5085(12) 0.079(8) Uani 0.573(12) 1 d D . P A 1
F30 F 0.2383(9) 0.9396(8) 0.2925(6) 0.095(4) Uani 0.548(8) 1 d D . P A 1
F31 F 0.1572(7) 0.9034(10) 0.3475(8) 0.128(7) Uani 0.548(8) 1 d D . P A 1
F32 F 0.2777(8) 0.8492(5) 0.3849(6) 0.086(4) Uani 0.548(8) 1 d D . P A 1
F33 F 0.1498(13) 1.0444(17) 0.4322(16) 0.118(6) Uani 0.548(8) 1 d D U P A 1
F34 F 0.2496(9) 1.1180(5) 0.4493(8) 0.084(4) Uani 0.548(8) 1 d D . P A 1
F35 F 0.1722(5) 1.0735(7) 0.3316(5) 0.072(3) Uani 0.548(8) 1 d D U P A 1
F36 F 0.3899(5) 1.0158(7) 0.5128(5) 0.085(3) Uani 0.548(8) 1 d D . P A 1
F37 F 0.3855(17) 0.9454(12) 0.4146(17) 0.126(3) Uani 0.548(8) 1 d D . P A 1
F38 F 0.3533(6) 1.0690(5) 0.3956(7) 0.064(3) Uani 0.548(8) 1 d D . P A 1
O5 O 0.2662(6) 1.0113(5) 0.6151(5) 0.041(2) Uani 0.739(8) 1 d D . P A 1
O2 O 0.3645(6) 0.8784(8) 0.6307(6) 0.054(3) Uani 0.893(7) 1 d D . P A 1
O3 O 0.2013(4) 0.8557(4) 0.5730(6) 0.032(2) Uani 0.573(12) 1 d D . P A 1
O4 O 0.2454(5) 0.9423(5) 0.4748(4) 0.035(2) Uani 0.548(8) 1 d D . P A 1
C17 C 0.2886(6) 1.0573(6) 0.6797(5) 0.037(5) Uani 0.739(8) 1 d D U P A 1
C18 C 0.2570(7) 1.1453(7) 0.6524(6) 0.075(4) Uani 0.739(8) 1 d D . P A 1
C19 C 0.3837(7) 1.0592(6) 0.7284(6) 0.066(3) Uani 0.739(8) 1 d D . P A 1
C20 C 0.2483(7) 1.0266(7) 0.7315(6) 0.082(5) Uani 0.739(8) 1 d D . P A 1
C21 C 0.4190(5) 0.8184(8) 0.6458(4) 0.038(5) Uani 0.893(7) 1 d D . P A 1
C22 C 0.4437(10) 0.7896(9) 0.7294(8) 0.107(5) Uani 0.893(7) 1 d D . P A 1
C23 C 0.3847(6) 0.7500(5) 0.5859(6) 0.064(3) Uani 0.893(7) 1 d D . P A 1
C24 C 0.4949(5) 0.8531(5) 0.6375(6) 0.061(3) Uani 0.893(7) 1 d D . P A 1
C25 C 0.1231(6) 0.8252(6) 0.5426(8) 0.030(5) Uani 0.573(12) 1 d D . P A 1
C26 C 0.1230(8) 0.7549(8) 0.5953(7) 0.042(5) Uani 0.573(12) 1 d D . P A 1
C27 C 0.0985(9) 0.7940(8) 0.4580(8) 0.053(6) Uani 0.573(12) 1 d D . P A 1
C28 C 0.0610(7) 0.8900(8) 0.5400(8) 0.051(8) Uani 0.573(12) 1 d D . P A 1
C29 C 0.2624(8) 0.9819(6) 0.4204(6) 0.047(2) Uani 0.548(8) 1 d D . P A 1
C30 C 0.2340(9) 0.9177(8) 0.3568(8) 0.082(9) Uani 0.548(8) 1 d D . P A 1
C31 C 0.2074(9) 1.0546(9) 0.4062(8) 0.075(6) Uani 0.548(8) 1 d D . P A 1
C32 C 0.3480(9) 1.0050(8) 0.4357(8) 0.072(7) Uani 0.548(8) 1 d D . P A 1
F33A F 0.1596(16) 1.066(2) 0.443(2) 0.118(6) Uani 0.452(8) 1 d D . P A 2
F24A F 0.1184(10) 0.7520(10) 0.4228(10) 0.068(5) Uani 0.427(12) 1 d D . P A 2
F20A F 0.526(3) 0.862(3) 0.7496(18) 0.080 Uiso 0.107(7) 1 d D . P A 2
F1 F 0.4408(3) 0.5336(2) 0.6066(2) 0.0505(10) Uani 1 1 d . . . . .
F2 F 0.5991(2) 0.5685(3) 0.6390(2) 0.0526(11) Uani 1 1 d . . . . .
O1 O 0.3360(2) 0.4688(3) 0.4636(3) 0.0451(12) Uani 1 1 d . . . . .
N1 N 0.4030(3) 0.3616(3) 0.6436(3) 0.0303(12) Uani 1 1 d . . . . .
N2 N 0.4103(3) 0.2981(3) 0.5480(3) 0.0289(11) Uani 1 1 d . . . . .
N3 N 0.2224(3) 0.4113(3) 0.4803(3) 0.0306(12) Uani 1 1 d . . . . .
C1 C 0.3714(4) 0.3584(4) 0.5649(3) 0.0296(14) Uani 1 1 d . . . . .
C2 C 0.4627(4) 0.3034(4) 0.6769(4) 0.0351(15) Uani 1 1 d . . . . .
C3 C 0.4670(4) 0.2624(4) 0.6167(4) 0.0365(15) Uani 1 1 d . . . . .
C4 C 0.3755(4) 0.4166(4) 0.6878(4) 0.0429(17) Uani 1 1 d . . . . .
H4A H 0.333361 0.452539 0.651198 0.064 Uiso 1 1 calc GR . . . .
H4B H 0.422815 0.447905 0.724024 0.064 Uiso 1 1 calc GR . . . .
H4C H 0.352077 0.386215 0.717675 0.064 Uiso 1 1 calc GR . . . .
C5 C 0.5087(4) 0.2923(5) 0.7634(4) 0.0499(19) Uani 1 1 d . . . . .
H5A H 0.535630 0.342402 0.787737 0.075 Uiso 1 1 calc GR . . . .
H5B H 0.550716 0.250728 0.774387 0.075 Uiso 1 1 calc GR . . . .
H5C H 0.470062 0.276267 0.784955 0.075 Uiso 1 1 calc GR . . . .
C6 C 0.5181(4) 0.1930(4) 0.6161(4) 0.0439(17) Uani 1 1 d . . . . .
H6A H 0.481773 0.148200 0.589042 0.066 Uiso 1 1 calc GR . . . .
H6B H 0.554365 0.177538 0.670258 0.066 Uiso 1 1 calc GR . . . .
H6C H 0.551709 0.207264 0.588624 0.066 Uiso 1 1 calc GR . . . .
C7 C 0.3944(4) 0.2726(4) 0.4685(3) 0.0358(15) Uani 1 1 d . . . . .
H7A H 0.347267 0.302376 0.430093 0.054 Uiso 1 1 calc GR . . . .
H7B H 0.381850 0.215446 0.462748 0.054 Uiso 1 1 calc GR . . . .
H7C H 0.443499 0.282885 0.459585 0.054 Uiso 1 1 calc GR . . . .
C8 C 0.4178(4) 0.4819(4) 0.4829(4) 0.0363(16) Uani 1 1 d . . . . .
C9 C 0.4702(4) 0.5166(4) 0.5537(4) 0.0385(16) Uani 1 1 d . . . . .
C10 C 0.5504(4) 0.5347(4) 0.5700(4) 0.0397(16) Uani 1 1 d . . . . .
C11 C 0.1606(4) 0.4642(4) 0.4192(4) 0.0440(17) Uani 1 1 d . . . . .
H11 H 0.104885 0.448389 0.414515 0.053 Uiso 1 1 calc R . . . .
C12 C 0.1592(4) 0.4517(5) 0.3388(4) 0.054(2) Uani 1 1 d . . . . .
H12A H 0.212301 0.468366 0.340334 0.081 Uiso 1 1 calc GR . . . .
H12B H 0.114544 0.483569 0.299657 0.081 Uiso 1 1 calc GR . . . .
H12C H 0.149805 0.395217 0.324592 0.081 Uiso 1 1 calc GR . . . .
C13 C 0.1733(5) 0.5507(4) 0.4450(5) 0.068(3) Uani 1 1 d . . . . .
H13A H 0.171974 0.555627 0.496168 0.103 Uiso 1 1 calc GR . . . .
H13B H 0.129057 0.583213 0.406185 0.103 Uiso 1 1 calc GR . . . .
H13C H 0.226933 0.569089 0.449191 0.103 Uiso 1 1 calc GR . . . .
C14 C 0.1879(4) 0.3486(4) 0.5141(4) 0.0397(16) Uani 1 1 d . . . . .
H14 H 0.235509 0.319257 0.555213 0.048 Uiso 1 1 calc R . . . .
C15 C 0.1375(4) 0.2890(4) 0.4504(4) 0.053(2) Uani 1 1 d . . . . .
H15A H 0.088280 0.315475 0.411016 0.079 Uiso 1 1 calc GR . . . .
H15B H 0.120393 0.244751 0.474002 0.079 Uiso 1 1 calc GR . . . .
H15C H 0.171256 0.268437 0.425217 0.079 Uiso 1 1 calc GR . . . .
C16 C 0.1373(5) 0.3851(6) 0.5537(5) 0.070(3) Uani 1 1 d . . . . .
H16A H 0.169661 0.427194 0.589957 0.105 Uiso 1 1 calc GR . . . .
H16B H 0.123821 0.343685 0.582915 0.105 Uiso 1 1 calc GR . . . .
H16C H 0.086092 0.407782 0.513589 0.105 Uiso 1 1 calc GR . . . .
B1 B 0.3069(4) 0.4157(4) 0.5023(4) 0.0313(16) Uani 1 1 d . . . . .
F28A F 0.1049(10) 0.9061(11) 0.6270(8) 0.079(6) Uiso 0.427(12) 1 d D . P A 2
F3A F 0.1838(12) 1.1446(14) 0.6042(11) 0.036(5) Uiso 0.261(8) 1 d D . P A 2
F37A F 0.380(2) 0.9480(14) 0.407(2) 0.126(3) Uani 0.452(8) 1 d D . P A 2
F4A F 0.2412(19) 1.1552(14) 0.7350(14) 0.101(12) Uiso 0.261(8) 1 d D . P A 2
F22A F 0.0869(10) 0.7441(9) 0.6125(10) 0.063(5) Uani 0.427(12) 1 d D . P A 2
F5A F 0.1546(19) 1.051(2) 0.682(2) 0.13(2) Uiso 0.261(8) 1 d D . P A 2
F26A F 0.0277(9) 0.8463(10) 0.3960(7) 0.076(5) Uani 0.427(12) 1 d D . P A 2
F6A F 0.3937(12) 1.0728(13) 0.6429(12) 0.067(8) Uiso 0.261(8) 1 d D . P A 2
F31A F 0.2126(11) 0.8807(8) 0.3403(9) 0.079(6) Uani 0.452(8) 1 d D . P A 2
F7A F 0.3885(12) 1.1510(11) 0.7330(11) 0.060(6) Uiso 0.261(8) 1 d D . P A 2
F35A F 0.2794(8) 1.1197(8) 0.4887(7) 0.065(4) Uiso 0.452(8) 1 d D . P A 2
F8A F 0.301(2) 1.1649(19) 0.6147(19) 0.11(2) Uiso 0.261(8) 1 d D . P A 2
F19A F 0.553(3) 0.807(3) 0.660(4) 0.080 Uiso 0.107(7) 1 d D . P A 2
F9A F 0.2986(14) 0.9379(12) 0.7644(15) 0.081(10) Uiso 0.261(8) 1 d D . P A 2
F21A F 0.1763(18) 0.7014(12) 0.5718(18) 0.073(8) Uani 0.427(12) 1 d D . P A 2
F10A F 0.3423(12) 1.0509(11) 0.8210(10) 0.065(6) Uiso 0.261(8) 1 d D . P A 2
F23A F 0.2107(7) 0.7932(8) 0.6603(6) 0.075(4) Uani 0.427(12) 1 d D . P A 2
F11A F 0.4099(14) 0.987(2) 0.773(2) 0.059(17) Uiso 0.261(8) 1 d D . P A 2
F25A F 0.0143(15) 0.7366(16) 0.4514(16) 0.104(10) Uani 0.427(12) 1 d D . P A 2
F12A F 0.349(2) 0.700(2) 0.668(2) 0.080 Uiso 0.107(7) 1 d D . P A 2
F27A F -0.0063(8) 0.8693(9) 0.5305(8) 0.054(4) Uiso 0.427(12) 1 d D . P A 2
F13A F 0.4161(19) 0.779(2) 0.7678(15) 0.021(8) Uiso 0.107(7) 1 d D . P A 2
F30A F 0.2234(11) 0.9911(9) 0.2873(8) 0.089(5) Uani 0.452(8) 1 d D . P A 2
F14A F 0.486(2) 0.701(3) 0.723(3) 0.080 Uiso 0.107(7) 1 d D . P A 2
F32A F 0.1210(7) 0.9766(9) 0.3185(7) 0.102(5) Uani 0.452(8) 1 d D . P A 2
F15A F 0.427(2) 0.808(2) 0.525(2) 0.059(15) Uani 0.107(7) 1 d D . P A 2
F34A F 0.2017(7) 1.1201(7) 0.3638(7) 0.063(3) Uiso 0.452(8) 1 d D . P A 2
F16A F 0.3197(17) 0.7480(19) 0.5265(18) 0.016(8) Uiso 0.107(7) 1 d D . P A 2
F36A F 0.4017(6) 1.0546(7) 0.4787(6) 0.059(3) Uiso 0.452(8) 1 d D . P A 2
F17A F 0.437(3) 0.692(2) 0.575(3) 0.022(13) Uiso 0.107(7) 1 d D . P A 2
F38A F 0.3301(7) 1.0605(7) 0.3526(6) 0.055(3) Uiso 0.452(8) 1 d D . P A 2
F18A F 0.491(2) 0.919(2) 0.636(2) 0.032(11) Uiso 0.107(7) 1 d D . P A 2
F29A F 0.0724(14) 0.9618(11) 0.5160(11) 0.049(6) Uiso 0.427(12) 1 d D . P A 2
O5A O 0.2544(16) 0.9959(12) 0.6235(14) 0.031(8) Uiso 0.261(8) 1 d D . P A 2
O3A O 0.1888(5) 0.8633(6) 0.5257(7) 0.023(3) Uiso 0.427(12) 1 d D . P A 2
O2A O 0.354(6) 0.862(6) 0.627(6) 0.05(3) Uiso 0.107(7) 1 d D . P A 2
O4A O 0.3008(6) 0.9545(5) 0.4982(5) 0.028(2) Uiso 0.452(8) 1 d D . P A 2
C29A C 0.2656(9) 0.9950(8) 0.4246(7) 0.047(2) Uani 0.452(8) 1 d D . P A 2
C25A C 0.1211(8) 0.8290(9) 0.5294(9) 0.028(7) Uiso 0.427(12) 1 d D . P A 2
C27A C 0.0692(11) 0.7898(10) 0.4485(9) 0.048(8) Uani 0.427(12) 1 d D . P A 2
C23A C 0.4002(18) 0.762(2) 0.5669(16) 0.06(3) Uiso 0.107(7) 1 d D . P A 2
C31A C 0.2257(10) 1.0750(9) 0.4293(8) 0.047(6) Uiso 0.452(8) 1 d D . P A 2
C17A C 0.2860(11) 1.0496(11) 0.6812(10) 0.037(14) Uiso 0.261(8) 1 d D U P A 2
C24A C 0.498(2) 0.8493(18) 0.6729(19) 0.11(6) Uiso 0.107(7) 1 d D . P A 2
C18A C 0.2092(11) 1.1013(11) 0.6746(10) 0.042(7) Uiso 0.261(8) 1 d D . P A 2
C26A C 0.1496(10) 0.7656(11) 0.5952(9) 0.048(8) Uani 0.427(12) 1 d D . P A 2
C19A C 0.3442(11) 1.1094(10) 0.6679(10) 0.038(7) Uiso 0.261(8) 1 d D . P A 2
C28A C 0.0710(10) 0.8929(10) 0.5490(10) 0.039(9) Uiso 0.427(12) 1 d D . P A 2
C20A C 0.3321(11) 1.0064(10) 0.7597(10) 0.035(6) Uiso 0.261(8) 1 d D . P A 2
C30A C 0.2047(9) 0.9599(9) 0.3454(8) 0.073(7) Uani 0.452(8) 1 d D . P A 2
C21A C 0.413(2) 0.807(2) 0.6433(16) 0.03(4) Uiso 0.107(7) 1 d D . P A 2
C32A C 0.3453(10) 1.0159(10) 0.4160(8) 0.057(7) Uiso 0.452(8) 1 d D . P A 2
C22A C 0.418(2) 0.744(2) 0.7038(18) 0.08(3) Uiso 0.107(7) 1 d D . P A 2

loop_
_atom_site_aniso_label
_atom_site_aniso_U_11
_atom_site_aniso_U_22
_atom_site_aniso_U_33
_atom_site_aniso_U_23
_atom_site_aniso_U_13
_atom_site_aniso_U_12
Cl1 0.0604(13) 0.0506(13) 0.0811(15) 0.0220(11) 0.0131(11) -0.0001(10)
Cl2 0.0652(13) 0.0676(14) 0.0464(11) 0.0102(10) 0.0144(10) 0.0002(11)
C33 0.042(4) 0.072(6) 0.068(6) 0.020(5) 0.016(4) 0.003(4)
Al1 0.0303(9) 0.0238(9) 0.0267(9) -0.0006(8) 0.0117(8) -0.0045(8)
F3 0.077(6) 0.071(6) 0.130(10) 0.053(6) 0.030(5) -0.025(5)
F4 0.144(8) 0.068(6) 0.076(6) -0.042(5) 0.019(6) 0.044(6)
F5 0.118(9) 0.155(12) 0.133(9) -0.078(8) -0.033(6) 0.086(8)
F6 0.043(4) 0.081(5) 0.089(6) 0.013(5) 0.036(5) -0.010(4)
F7 0.088(10) 0.062(8) 0.044(6) -0.007(3) -0.015(3) 0.013(4)
F8 0.075(5) 0.058(5) 0.102(7) -0.047(5) -0.001(5) -0.027(4)
F9 0.059(5) 0.101(7) 0.090(7) -0.025(5) 0.057(5) -0.018(4)
F10 0.170(10) 0.117(7) 0.064(5) -0.033(5) 0.081(6) -0.023(7)
F11 0.104(8) 0.056(5) 0.079(6) 0.007(4) 0.056(6) -0.027(5)
F12 0.147(7) 0.152(8) 0.034(4) 0.009(4) 0.012(4) 0.062(6)
F13 0.262(14) 0.137(8) 0.186(10) 0.024(8) 0.191(11) -0.007(9)
F14 0.347(14) 0.122(8) 0.092(6) 0.075(6) 0.111(8) 0.132(9)
F15 0.058(4) 0.096(6) 0.087(5) -0.045(4) 0.003(4) 0.024(4)
F16 0.130(6) 0.088(5) 0.254(12) -0.081(6) 0.146(8) -0.065(5)
F17 0.064(5) 0.038(4) 0.123(7) -0.010(4) 0.048(4) 0.006(3)
F18 0.024(3) 0.134(6) 0.122(6) -0.050(5) 0.009(3) 0.012(3)
F19 0.078(5) 0.093(5) 0.154(8) -0.073(5) 0.073(5) -0.048(4)
F20 0.119(6) 0.066(4) 0.093(5) 0.009(4) 0.083(4) 0.012(4)
F21 0.072(10) 0.026(6) 0.081(8) 0.017(5) 0.046(7) 0.012(6)
F22 0.048(6) 0.044(5) 0.061(7) -0.004(5) 0.028(5) -0.019(5)
F23 0.065(6) 0.053(5) 0.037(5) 0.012(3) 0.021(4) -0.003(4)
F24 0.073(7) 0.062(6) 0.058(7) -0.013(5) 0.037(6) -0.002(6)
F25 0.075(10) 0.066(8) 0.050(6) -0.033(5) 0.011(7) -0.045(7)
F26 0.062(7) 0.081(7) 0.033(5) 0.008(4) 0.010(5) -0.008(6)
F27 0.023(4) 0.073(6) 0.064(7) 0.004(5) 0.009(4) 0.003(4)
F28 0.074(8) 0.065(6) 0.050(5) -0.015(4) 0.031(5) 0.028(5)
F29 0.079(9) 0.024(5) 0.162(17) 0.039(6) 0.078(9) 0.026(5)
F30 0.148(11) 0.099(10) 0.026(5) -0.004(7) 0.027(6) -0.003(10)
F31 0.091(9) 0.137(14) 0.097(10) 0.030(9) -0.017(8) -0.084(10)
F32 0.132(10) 0.040(6) 0.071(7) -0.011(5) 0.029(7) 0.001(6)
F33 0.081(6) 0.188(15) 0.117(8) 0.042(9) 0.073(6) -0.002(7)
F34 0.134(11) 0.024(5) 0.107(11) 0.005(6) 0.063(10) 0.026(6)
F35 0.049(5) 0.102(9) 0.062(6) 0.047(6) 0.019(5) 0.026(6)
F36 0.062(6) 0.114(9) 0.068(6) 0.018(6) 0.017(5) -0.037(6)
F37 0.165(7) 0.102(5) 0.119(7) 0.023(4) 0.070(6) 0.088(5)
F38 0.073(6) 0.053(6) 0.085(8) -0.011(5) 0.053(6) -0.026(5)
O5 0.048(5) 0.043(5) 0.033(4) -0.010(4) 0.019(4) 0.001(4)
O2 0.029(4) 0.066(7) 0.053(5) -0.023(4) 0.004(3) 0.012(5)
O3 0.029(4) 0.023(4) 0.042(6) 0.000(4) 0.014(4) -0.008(3)
O4 0.044(6) 0.037(5) 0.023(4) 0.006(3) 0.014(4) -0.009(4)
C17 0.048(8) 0.034(7) 0.034(7) -0.017(4) 0.022(5) -0.013(4)
C18 0.081(10) 0.073(9) 0.074(9) -0.003(7) 0.036(8) -0.013(7)
C19 0.067(8) 0.048(7) 0.068(8) -0.009(6) 0.015(7) -0.013(6)
C20 0.101(12) 0.096(12) 0.056(8) -0.033(8) 0.043(8) -0.035(9)
C21 0.031(6) 0.047(6) 0.036(7) 0.003(4) 0.015(4) -0.005(4)
C22 0.174(15) 0.086(11) 0.093(11) 0.047(9) 0.087(11) 0.047(11)
C23 0.055(6) 0.048(6) 0.098(8) -0.010(6) 0.041(7) 0.002(5)
C24 0.040(5) 0.058(7) 0.077(8) -0.010(5) 0.018(5) 0.011(5)
C25 0.015(6) 0.029(8) 0.045(9) -0.006(6) 0.013(5) -0.010(5)
C26 0.032(12) 0.034(10) 0.055(12) 0.008(8) 0.014(8) -0.007(8)
C27 0.044(12) 0.054(12) 0.051(11) -0.002(9) 0.010(8) -0.028(8)
C28 0.021(8) 0.035(9) 0.086(15) 0.000(7) 0.013(7) -0.008(6)
C29 0.085(6) 0.020(5) 0.034(4) -0.001(3) 0.024(4) -0.014(4)
C30 0.16(2) 0.018(11) 0.063(13) -0.011(10) 0.042(14) -0.019(14)
C31 0.069(12) 0.092(15) 0.070(13) 0.043(13) 0.036(11) -0.006(12)
C32 0.095(16) 0.039(10) 0.061(12) 0.002(9) 0.015(11) 0.009(10)
F33A 0.081(6) 0.188(15) 0.117(8) 0.042(9) 0.073(6) -0.002(7)
F24A 0.077(11) 0.070(9) 0.076(11) -0.045(8) 0.050(9) -0.028(9)
F1 0.064(3) 0.041(2) 0.062(3) 0.007(2) 0.043(2) -0.001(2)
F2 0.052(2) 0.059(3) 0.037(2) 0.005(2) 0.0106(19) -0.017(2)
O1 0.025(2) 0.050(3) 0.054(3) 0.026(2) 0.012(2) 0.002(2)
N1 0.035(3) 0.028(3) 0.028(3) 0.002(2) 0.014(2) -0.001(2)
N2 0.028(3) 0.029(3) 0.031(3) 0.005(2) 0.014(2) 0.000(2)
N3 0.027(3) 0.030(3) 0.033(3) -0.002(2) 0.010(2) -0.002(2)
C1 0.028(3) 0.028(3) 0.032(3) 0.002(3) 0.012(3) -0.001(3)
C2 0.038(4) 0.033(4) 0.034(4) 0.003(3) 0.016(3) -0.007(3)
C3 0.037(4) 0.029(4) 0.044(4) 0.008(3) 0.017(3) 0.002(3)
C4 0.056(4) 0.041(4) 0.040(4) -0.007(3) 0.028(3) 0.000(3)
C5 0.045(4) 0.061(5) 0.031(4) 0.008(3) 0.005(3) -0.005(4)
C6 0.042(4) 0.037(4) 0.050(4) 0.010(3) 0.018(3) 0.006(3)
C7 0.048(4) 0.031(4) 0.032(4) -0.001(3) 0.019(3) 0.003(3)
C8 0.027(3) 0.031(4) 0.045(4) 0.017(3) 0.010(3) -0.001(3)
C9 0.043(4) 0.032(4) 0.048(4) 0.009(3) 0.027(3) -0.002(3)
C10 0.042(4) 0.035(4) 0.039(4) 0.011(3) 0.014(3) -0.005(3)
C11 0.037(4) 0.032(4) 0.056(5) 0.001(3) 0.014(3) 0.008(3)
C12 0.046(4) 0.061(5) 0.042(4) 0.012(4) 0.008(3) 0.006(4)
C13 0.061(5) 0.038(5) 0.091(7) 0.001(4) 0.019(5) 0.017(4)
C14 0.034(4) 0.042(4) 0.041(4) 0.000(3) 0.014(3) -0.015(3)
C15 0.044(4) 0.039(4) 0.063(5) 0.000(4) 0.012(4) -0.012(3)
C16 0.059(5) 0.101(7) 0.068(6) -0.014(5) 0.044(5) -0.018(5)
B1 0.035(4) 0.023(4) 0.036(4) 0.003(3) 0.016(3) 0.002(3)
F37A 0.165(7) 0.102(5) 0.119(7) 0.023(4) 0.070(6) 0.088(5)
F22A 0.060(12) 0.066(9) 0.061(11) 0.017(8) 0.026(9) -0.023(9)
F26A 0.040(8) 0.131(13) 0.038(7) 0.017(7) -0.001(7) -0.008(9)
F31A 0.137(17) 0.045(9) 0.088(12) -0.029(8) 0.080(13) -0.032(10)
F21A 0.072(11) 0.035(10) 0.130(19) 0.022(9) 0.062(11) 0.007(8)
F23A 0.048(7) 0.121(11) 0.049(7) 0.034(7) 0.016(6) -0.015(7)
F25A 0.079(12) 0.113(16) 0.12(2) -0.039(13) 0.040(11) -0.066(11)
F30A 0.138(14) 0.093(12) 0.048(8) -0.018(9) 0.051(8) -0.040(11)
F32A 0.074(8) 0.123(13) 0.065(8) 0.047(8) -0.012(6) -0.035(8)
F15A 0.06(3) 0.09(4) 0.05(3) 0.05(3) 0.04(2) 0.05(3)
C29A 0.085(6) 0.020(5) 0.034(4) -0.001(3) 0.024(4) -0.014(4)
C27A 0.048(17) 0.061(17) 0.051(15) -0.040(13) 0.035(13) -0.035(13)
C26A 0.049(17) 0.048(15) 0.056(15) 0.008(11) 0.031(13) -0.012(12)
C30A 0.11(2) 0.053(15) 0.083(18) -0.020(13) 0.070(17) -0.029(14)

loop_
_atom_type_symbol
_atom_type_description
_atom_type_scat_dispersion_real
_atom_type_scat_dispersion_imag
_atom_type_scat_source
C C 0.0033 0.0016 'International Tables Vol C Tables 4.2.6.8 and 6.1.1.4'
H H 0.0000 0.0000 'International Tables Vol C Tables 4.2.6.8 and 6.1.1.4'
Al Al 0.0645 0.0514 'International Tables Vol C Tables 4.2.6.8 and 6.1.1.4'
B B 0.0013 0.0007 'International Tables Vol C Tables 4.2.6.8 and 6.1.1.4'
Cl Cl 0.1484 0.1585 'International Tables Vol C Tables 4.2.6.8 and 6.1.1.4'
F F 0.0171 0.0103 'International Tables Vol C Tables 4.2.6.8 and 6.1.1.4'
N N 0.0061 0.0033 'International Tables Vol C Tables 4.2.6.8 and 6.1.1.4'
O O 0.0106 0.0060 'International Tables Vol C Tables 4.2.6.8 and 6.1.1.4'

loop_
_geom_angle_atom_site_label_1
_geom_angle_atom_site_label_2
_geom_angle_atom_site_label_3
_geom_angle
_geom_angle_site_symmetry_1
_geom_angle_site_symmetry_3
_geom_angle_publ_flag
Cl1 C33 H33A 109.1 . . ?
Cl1 C33 H33B 109.1 . . ?
Cl2 C33 Cl1 112.5(4) . . ?
Cl2 C33 H33A 109.1 . . ?
Cl2 C33 H33B 109.1 . . ?
H33A C33 H33B 107.8 . . ?
O2 Al1 O5 107.8(5) . . ?
O2 Al1 O3 102.7(7) . . ?
O3 Al1 O5 110.4(5) . . ?
O4 Al1 O5 107.2(4) . . ?
O4 Al1 O2 122.5(6) . . ?
O4 Al1 O3 105.9(4) . . ?
O5A Al1 O3A 111.5(9) . . ?
O5A Al1 O2A 114(4) . . ?
O5A Al1 O4A 115.5(9) . . ?
O3A Al1 O2A 107(4) . . ?
O3A Al1 O4A 105.9(5) . . ?
O2A Al1 O4A 102(5) . . ?
C17 O5 Al1 150.2(8) . . ?
C21 O2 Al1 150.4(10) . . ?
C25 O3 Al1 151.5(8) . . ?
C29 O4 Al1 147.8(8) . . ?
O5 C17 C18 108.3(8) . . ?
O5 C17 C19 111.7(8) . . ?
O5 C17 C20 110.3(9) . . ?
C19 C17 C18 108.7(8) . . ?
C20 C17 C18 108.6(7) . . ?
C20 C17 C19 109.3(8) . . ?
F3 C18 F5 116.2(11) . . ?
F3 C18 C17 106.2(9) . . ?
F4 C18 F3 114.6(12) . . ?
F4 C18 F5 106.0(10) . . ?
F4 C18 C17 109.6(9) . . ?
F5 C18 C17 103.5(9) . . ?
F6 C19 F7 108.5(10) . . ?
F6 C19 C17 109.9(8) . . ?
F7 C19 C17 109.5(9) . . ?
F8 C19 F6 106.9(9) . . ?
F8 C19 F7 108.8(10) . . ?
F8 C19 C17 113.1(8) . . ?
F9 C20 F10 104.7(11) . . ?
F9 C20 F11 111.2(10) . . ?
F9 C20 C17 113.5(9) . . ?
F10 C20 C17 112.1(9) . . ?
F11 C20 F10 104.7(9) . . ?
F11 C20 C17 110.3(8) . . ?
O2 C21 C22 108.4(9) . . ?
O2 C21 C23 112.3(9) . . ?
O2 C21 C24 106.7(12) . . ?
C22 C21 C23 111.6(11) . . ?
C22 C21 C24 110.5(9) . . ?
C23 C21 C24 107.2(7) . . ?
F12 C22 F13 110.4(12) . . ?
F12 C22 C21 110.3(11) . . ?
F13 C22 C21 107.8(12) . . ?
F14 C22 F12 109.0(13) . . ?
F14 C22 F13 108.7(13) . . ?
F14 C22 C21 110.7(11) . . ?
F15 C23 C21 111.0(7) . . ?
F16 C23 F15 108.4(9) . . ?
F16 C23 F17 106.7(8) . . ?
F16 C23 C21 110.7(9) . . ?
F17 C23 F15 107.2(9) . . ?
F17 C23 C21 112.6(8) . . ?
F18 C24 C21 111.3(9) . . ?
F19 C24 F18 105.7(8) . . ?
F19 C24 F20 110.6(9) . . ?
F19 C24 C21 110.8(8) . . ?
F20 C24 F18 107.0(8) . . ?
F20 C24 C21 111.2(7) . . ?
O3 C25 C26 107.6(9) . . ?
O3 C25 C27 110.0(10) . . ?
O3 C25 C28 110.2(8) . . ?
C26 C25 C27 109.0(8) . . ?
C28 C25 C26 111.0(9) . . ?
C28 C25 C27 109.0(9) . . ?
F21 C26 F22 107.2(13) . . ?
F21 C26 C25 110.9(12) . . ?
F22 C26 C25 111.8(9) . . ?
F23 C26 F21 109.2(12) . . ?
F23 C26 F22 107.0(11) . . ?
F23 C26 C25 110.6(10) . . ?
F24 C27 F25 109.8(13) . . ?
F24 C27 F26 108.0(11) . . ?
F24 C27 C25 110.8(10) . . ?
F25 C27 C25 110.2(10) . . ?
F26 C27 F25 107.2(12) . . ?
F26 C27 C25 110.8(11) . . ?
F27 C28 C25 112.4(9) . . ?
F28 C28 F27 107.4(11) . . ?
F28 C28 C25 111.2(10) . . ?
F29 C28 F27 104.1(12) . . ?
F29 C28 F28 109.9(12) . . ?
F29 C28 C25 111.6(11) . . ?
O4 C29 C30 98.2(8) . . ?
O4 C29 C31 100.7(9) . . ?
O4 C29 C32 121.9(10) . . ?
C31 C29 C30 117.3(10) . . ?
C32 C29 C30 107.5(10) . . ?
C32 C29 C31 111.3(9) . . ?
F30 C30 F31 113.8(13) . . ?
F30 C30 F32 110.2(12) . . ?
F30 C30 C29 113.6(11) . . ?
F31 C30 F32 106.7(13) . . ?
F31 C30 C29 101.7(11) . . ?
F32 C30 C29 110.4(10) . . ?
F33 C31 F34 101.6(14) . . ?
F33 C31 C29 112.4(14) . . ?
F34 C31 C29 111.9(10) . . ?
F35 C31 F33 109.7(15) . . ?
F35 C31 F34 109.8(11) . . ?
F35 C31 C29 111.1(11) . . ?
F36 C32 F37 107.7(15) . . ?
F36 C32 F38 111.4(11) . . ?
F36 C32 C29 107.2(11) . . ?
F37 C32 C29 110.6(14) . . ?
F38 C32 F37 105.1(14) . . ?
F38 C32 C29 114.7(10) . . ?
C8 O1 B1 124.5(5) . . ?
C1 N1 C2 110.4(5) . . ?
C1 N1 C4 124.8(5) . . ?
C2 N1 C4 124.8(5) . . ?
C1 N2 C3 110.4(5) . . ?
C1 N2 C7 124.9(5) . . ?
C3 N2 C7 124.7(5) . . ?
C14 N3 C11 116.2(5) . . ?
B1 N3 C11 123.1(5) . . ?
B1 N3 C14 120.6(5) . . ?
N1 C1 N2 106.2(5) . . ?
N1 C1 B1 128.9(6) . . ?
N2 C1 B1 124.8(5) . . ?
N1 C2 C5 122.8(6) . . ?
C3 C2 N1 106.8(5) . . ?
C3 C2 C5 130.4(6) . . ?
N2 C3 C6 122.4(6) . . ?
C2 C3 N2 106.2(6) . . ?
C2 C3 C6 131.4(6) . . ?
N1 C4 H4A 109.5 . . ?
N1 C4 H4B 109.5 . . ?
N1 C4 H4C 109.5 . . ?
H4A C4 H4B 109.5 . . ?
H4A C4 H4C 109.5 . . ?
H4B C4 H4C 109.5 . . ?
C2 C5 H5A 109.5 . . ?
C2 C5 H5B 109.5 . . ?
C2 C5 H5C 109.5 . . ?
H5A C5 H5B 109.5 . . ?
H5A C5 H5C 109.5 . . ?
H5B C5 H5C 109.5 . . ?
C3 C6 H6A 109.5 . . ?
C3 C6 H6B 109.5 . . ?
C3 C6 H6C 109.5 . . ?
H6A C6 H6B 109.5 . . ?
H6A C6 H6C 109.5 . . ?
H6B C6 H6C 109.5 . . ?
N2 C7 H7A 109.5 . . ?
N2 C7 H7B 109.5 . . ?
N2 C7 H7C 109.5 . . ?
H7A C7 H7B 109.5 . . ?
H7A C7 H7C 109.5 . . ?
H7B C7 H7C 109.5 . . ?
O1 C8 C9 121.7(6) . . ?
O1 C8 C10 120.5(6) . 3_666 ?
C10 C8 C9 117.7(6) 3_666 . ?
F1 C9 C8 119.0(6) . . ?
F1 C9 C10 119.8(6) . . ?
C10 C9 C8 121.2(6) . . ?
F2 C10 C8 119.4(6) . 3_666 ?
F2 C10 C9 119.5(6) . . ?
C9 C10 C8 121.1(6) . 3_666 ?
N3 C11 H11 106.8 . . ?
N3 C11 C12 112.0(5) . . ?
N3 C11 C13 111.3(6) . . ?
C12 C11 H11 106.8 . . ?
C13 C11 H11 106.8 . . ?
C13 C11 C12 112.8(7) . . ?
C11 C12 H12A 109.5 . . ?
C11 C12 H12B 109.5 . . ?
C11 C12 H12C 109.5 . . ?
H12A C12 H12B 109.5 . . ?
H12A C12 H12C 109.5 . . ?
H12B C12 H12C 109.5 . . ?
C11 C13 H13A 109.5 . . ?
C11 C13 H13B 109.5 . . ?
C11 C13 H13C 109.5 . . ?
H13A C13 H13B 109.5 . . ?
H13A C13 H13C 109.5 . . ?
H13B C13 H13C 109.5 . . ?
N3 C14 H14 107.8 . . ?
N3 C14 C15 109.8(5) . . ?
N3 C14 C16 111.6(6) . . ?
C15 C14 H14 107.8 . . ?
C15 C14 C16 111.9(6) . . ?
C16 C14 H14 107.8 . . ?
C14 C15 H15A 109.5 . . ?
C14 C15 H15B 109.5 . . ?
C14 C15 H15C 109.5 . . ?
H15A C15 H15B 109.5 . . ?
H15A C15 H15C 109.5 . . ?
H15B C15 H15C 109.5 . . ?
C14 C16 H16A 109.5 . . ?
C14 C16 H16B 109.5 . . ?
C14 C16 H16C 109.5 . . ?
H16A C16 H16B 109.5 . . ?
H16A C16 H16C 109.5 . . ?
H16B C16 H16C 109.5 . . ?
O1 B1 N3 119.1(6) . . ?
O1 B1 C1 117.8(5) . . ?
N3 B1 C1 122.9(6) . . ?
C17A O5A Al1 147(2) . . ?
C25A O3A Al1 146.2(9) . . ?
C21A O2A Al1 158(8) . . ?
C29A O4A Al1 139.4(9) . . ?
O4A C29A C31A 112.4(10) . . ?
O4A C29A C30A 126.5(11) . . ?
O4A C29A C32A 99.8(10) . . ?
C31A C29A C32A 106.3(10) . . ?
C30A C29A C31A 103.8(10) . . ?
C30A C29A C32A 106.5(10) . . ?
O3A C25A C27A 107.2(11) . . ?
O3A C25A C26A 109.8(11) . . ?
O3A C25A C28A 109.8(11) . . ?
C26A C25A C27A 110.5(10) . . ?
C28A C25A C27A 111.5(10) . . ?
C28A C25A C26A 108.1(11) . . ?
F24A C27A F26A 108.1(14) . . ?
F24A C27A F25A 107.9(15) . . ?
F24A C27A C25A 110.4(13) . . ?
F26A C27A F25A 108.4(17) . . ?
F26A C27A C25A 109.5(12) . . ?
F25A C27A C25A 112.3(15) . . ?
F15A C23A F16A 110(2) . . ?
F15A C23A F17A 107(3) . . ?
F15A C23A C21A 109(2) . . ?
F16A C23A F17A 106(2) . . ?
F16A C23A C21A 108(2) . . ?
F17A C23A C21A 117(2) . . ?
F33A C31A F35A 106.1(18) . . ?
F33A C31A F34A 106.3(16) . . ?
F33A C31A C29A 113.0(18) . . ?
F35A C31A F34A 106.2(12) . . ?
F35A C31A C29A 110.5(11) . . ?
F34A C31A C29A 114.1(12) . . ?
O5A C17A C18A 104.8(14) . . ?
O5A C17A C19A 112.6(15) . . ?
O5A C17A C20A 109.4(16) . . ?
C19A C17A C18A 104.8(12) . . ?
C20A C17A C18A 115.0(12) . . ?
C20A C17A C19A 110.2(12) . . ?
F20A C24A F19A 109(2) . . ?
F20A C24A F18A 109(2) . . ?
F20A C24A C21A 109(2) . . ?
F19A C24A F18A 106(2) . . ?
F19A C24A C21A 112(2) . . ?
F18A C24A C21A 112(2) . . ?
F3A C18A C17A 105.8(14) . . ?
F4A C18A F3A 107.0(16) . . ?
F4A C18A C17A 104.9(16) . . ?
F5A C18A F3A 118.2(19) . . ?
F5A C18A F4A 112.8(19) . . ?
F5A C18A C17A 107.1(18) . . ?
F22A C26A C25A 111.0(13) . . ?
F21A C26A F22A 108.7(16) . . ?
F21A C26A C25A 109.4(15) . . ?
F23A C26A F22A 108.0(14) . . ?
F23A C26A F21A 108.6(17) . . ?
F23A C26A C25A 111.0(12) . . ?
F6A C19A F7A 110.3(16) . . ?
F6A C19A F8A 108.2(19) . . ?
F6A C19A C17A 111.1(15) . . ?
F7A C19A F8A 104.3(19) . . ?
F7A C19A C17A 111.5(14) . . ?
F8A C19A C17A 111.2(18) . . ?
F28A C28A C25A 110.0(13) . . ?
F27A C28A F28A 105.2(12) . . ?
F27A C28A C25A 112.1(12) . . ?
F29A C28A F28A 106.3(14) . . ?
F29A C28A F27A 111.5(15) . . ?
F29A C28A C25A 111.4(14) . . ?
F9A C20A F10A 109.2(17) . . ?
F9A C20A F11A 103.9(18) . . ?
F9A C20A C17A 114.0(15) . . ?
F10A C20A F11A 103.2(18) . . ?
F10A C20A C17A 113.1(14) . . ?
F11A C20A C17A 112.5(17) . . ?
F31A C30A F30A 104.4(13) . . ?
F31A C30A F32A 107.7(13) . . ?
F31A C30A C29A 113.4(12) . . ?
F30A C30A F32A 103.1(13) . . ?
F30A C30A C29A 108.3(11) . . ?
F32A C30A C29A 118.5(12) . . ?
O2A C21A C23A 109(6) . . ?
O2A C21A C24A 108(6) . . ?
O2A C21A C22A 115(6) . . ?
C24A C21A C23A 107.1(17) . . ?
C22A C21A C23A 107.7(18) . . ?
C22A C21A C24A 108.7(17) . . ?
F37A C32A C29A 108.9(17) . . ?
F36A C32A F37A 107.7(17) . . ?
F36A C32A C29A 113.1(12) . . ?
F38A C32A F37A 106.7(17) . . ?
F38A C32A F36A 107.6(12) . . ?
F38A C32A C29A 112.4(11) . . ?
F12A C22A F13A 108(2) . . ?
F12A C22A C21A 105(2) . . ?
F13A C22A C21A 111(2) . . ?
F14A C22A F12A 112(3) . . ?
F14A C22A F13A 112(2) . . ?
F14A C22A C21A 109(2) . . ?

loop_
_geom_bond_atom_site_label_1
_geom_bond_atom_site_label_2
_geom_bond_distance
_geom_bond_site_symmetry_2
_geom_bond_publ_flag
Cl1 C33 1.747(7) . ?
Cl2 C33 1.743(8) . ?
C33 H33A 0.9900 . ?
C33 H33B 0.9900 . ?
Al1 O5 1.731(6) . ?
Al1 O2 1.706(5) . ?
Al1 O3 1.713(7) . ?
Al1 O4 1.703(7) . ?
Al1 O5A 1.694(14) . ?
Al1 O3A 1.696(8) . ?
Al1 O2A 1.71(2) . ?
Al1 O4A 1.746(8) . ?
F3 C18 1.352(12) . ?
F4 C18 1.352(10) . ?
F5 C18 1.413(12) . ?
F6 C19 1.339(10) . ?
F7 C19 1.349(12) . ?
F8 C19 1.336(9) . ?
F9 C20 1.309(12) . ?
F10 C20 1.343(10) . ?
F11 C20 1.336(11) . ?
F12 C22 1.340(17) . ?
F13 C22 1.362(16) . ?
F14 C22 1.330(14) . ?
F15 C23 1.343(10) . ?
F16 C23 1.330(10) . ?
F17 C23 1.332(9) . ?
F18 C24 1.341(9) . ?
F19 C24 1.324(9) . ?
F20 C24 1.329(11) . ?
F21 C26 1.329(12) . ?
F22 C26 1.342(12) . ?
F23 C26 1.319(12) . ?
F24 C27 1.335(12) . ?
F25 C27 1.342(12) . ?
F26 C27 1.341(12) . ?
F27 C28 1.338(12) . ?
F28 C28 1.331(11) . ?
F29 C28 1.318(11) . ?
F30 C30 1.302(12) . ?
F31 C30 1.333(13) . ?
F32 C30 1.363(12) . ?
F33 C31 1.331(12) . ?
F34 C31 1.354(13) . ?
F35 C31 1.309(11) . ?
F36 C32 1.329(12) . ?
F37 C32 1.356(12) . ?
F38 C32 1.341(12) . ?
O5 C17 1.349(9) . ?
O2 C21 1.344(9) . ?
O3 C25 1.364(10) . ?
O4 C29 1.363(11) . ?
C17 C18 1.586(14) . ?
C17 C19 1.547(13) . ?
C17 C20 1.533(14) . ?
C21 C22 1.522(13) . ?
C21 C23 1.541(13) . ?
C21 C24 1.547(13) . ?
C25 C26 1.544(13) . ?
C25 C27 1.553(13) . ?
C25 C28 1.542(11) . ?
C29 C30 1.528(13) . ?
C29 C31 1.516(13) . ?
C29 C32 1.485(13) . ?
F33A C31A 1.323(13) . ?
F24A C27A 1.336(13) . ?
F20A C24A 1.328(16) . ?
F1 C9 1.345(7) . ?
F2 C10 1.341(7) . ?
O1 C8 1.367(7) . ?
O1 B1 1.388(8) . ?
N1 C1 1.343(7) . ?
N1 C2 1.382(8) . ?
N1 C4 1.463(8) . ?
N2 C1 1.343(7) . ?
N2 C3 1.389(8) . ?
N2 C7 1.465(7) . ?
N3 C11 1.497(8) . ?
N3 C14 1.495(8) . ?
N3 B1 1.389(8) . ?
C1 B1 1.573(9) . ?
C2 C3 1.360(9) . ?
C2 C5 1.488(8) . ?
C3 C6 1.485(9) . ?
C4 H4A 0.9800 . ?
C4 H4B 0.9800 . ?
C4 H4C 0.9800 . ?
C5 H5A 0.9800 . ?
C5 H5B 0.9800 . ?
C5 H5C 0.9800 . ?
C6 H6A 0.9800 . ?
C6 H6B 0.9800 . ?
C6 H6C 0.9800 . ?
C7 H7A 0.9800 . ?
C7 H7B 0.9800 . ?
C7 H7C 0.9800 . ?
C8 C9 1.387(9) . ?
C8 C10 1.373(9) 3_666 ?
C9 C10 1.367(9) . ?
C11 H11 1.0000 . ?
C11 C12 1.522(10) . ?
C11 C13 1.515(10) . ?
C12 H12A 0.9800 . ?
C12 H12B 0.9800 . ?
C12 H12C 0.9800 . ?
C13 H13A 0.9800 . ?
C13 H13B 0.9800 . ?
C13 H13C 0.9800 . ?
C14 H14 1.0000 . ?
C14 C15 1.524(9) . ?
C14 C16 1.529(10) . ?
C15 H15A 0.9800 . ?
C15 H15B 0.9800 . ?
C15 H15C 0.9800 . ?
C16 H16A 0.9800 . ?
C16 H16B 0.9800 . ?
C16 H16C 0.9800 . ?
F28A C28A 1.346(13) . ?
F3A C18A 1.405(14) . ?
F37A C32A 1.347(13) . ?
F4A C18A 1.373(15) . ?
F22A C26A 1.347(13) . ?
F5A C18A 1.349(15) . ?
F26A C27A 1.340(13) . ?
F6A C19A 1.324(14) . ?
F31A C30A 1.343(13) . ?
F7A C19A 1.335(14) . ?
F35A C31A 1.348(13) . ?
F8A C19A 1.344(15) . ?
F19A C24A 1.333(16) . ?
F9A C20A 1.317(14) . ?
F21A C26A 1.330(13) . ?
F10A C20A 1.323(14) . ?
F23A C26A 1.327(13) . ?
F11A C20A 1.343(15) . ?
F25A C27A 1.346(13) . ?
F12A C22A 1.35(2) . ?
F27A C28A 1.333(13) . ?
F13A C22A 1.35(2) . ?
F30A C30A 1.381(13) . ?
F14A C22A 1.33(2) . ?
F32A C30A 1.390(13) . ?
F15A C23A 1.330(15) . ?
F34A C31A 1.351(13) . ?
F16A C23A 1.330(16) . ?
F36A C32A 1.347(13) . ?
F17A C23A 1.331(16) . ?
F38A C32A 1.336(13) . ?
F18A C24A 1.336(16) . ?
F29A C28A 1.318(12) . ?
O5A C17A 1.336(16) . ?
O3A C25A 1.371(13) . ?
O2A C21A 1.35(2) . ?
O4A C29A 1.424(12) . ?
C29A C31A 1.540(14) . ?
C29A C30A 1.537(14) . ?
C29A C32A 1.547(14) . ?
C25A C27A 1.549(13) . ?
C25A C26A 1.543(14) . ?
C25A C28A 1.543(13) . ?
C23A C21A 1.55(2) . ?
C17A C18A 1.586(19) . ?
C17A C19A 1.543(18) . ?
C17A C20A 1.531(18) . ?
C24A C21A 1.54(2) . ?
C21A C22A 1.53(2) . ?

loop_
_geom_torsion_atom_site_label_1
_geom_torsion_atom_site_label_2
_geom_torsion_atom_site_label_3
_geom_torsion_atom_site_label_4
_geom_torsion
_geom_torsion_site_symmetry_1
_geom_torsion_site_symmetry_2
_geom_torsion_site_symmetry_3
_geom_torsion_site_symmetry_4
_geom_torsion_publ_flag
Al1 O5 C17 C18 168.4(15) . . . . ?
Al1 O5 C17 C19 49(2) . . . . ?
Al1 O5 C17 C20 -73(2) . . . . ?
Al1 O2 C21 C22 -131(2) . . . . ?
Al1 O2 C21 C23 -8(3) . . . . ?
Al1 O2 C21 C24 110(3) . . . . ?
Al1 O3 C25 C26 179.9(12) . . . . ?
Al1 O3 C25 C27 61.2(18) . . . . ?
Al1 O3 C25 C28 -59.0(19) . . . . ?
Al1 O4 C29 C30 144.3(13) . . . . ?
Al1 O4 C29 C31 -95.8(16) . . . . ?
Al1 O4 C29 C32 28(2) . . . . ?
Al1 O5A C17A C18A 172(3) . . . . ?
Al1 O5A C17A C19A 59(4) . . . . ?
Al1 O5A C17A C20A -64(4) . . . . ?
Al1 O3A C25A C27A 172.3(13) . . . . ?
Al1 O3A C25A C26A -67.6(19) . . . . ?
Al1 O3A C25A C28A 51(2) . . . . ?
Al1 O2A C21A C23A -10(30) . . . . ?
Al1 O2A C21A C24A 106(27) . . . . ?
Al1 O2A C21A C22A -132(26) . . . . ?
Al1 O4A C29A C31A 52.5(16) . . . . ?
Al1 O4A C29A C30A -76.2(18) . . . . ?
Al1 O4A C29A C32A 164.8(11) . . . . ?
O5 Al1 O2 C21 -178(3) . . . . ?
O5 Al1 O3 C25 83.1(16) . . . . ?
O5 Al1 O4 C29 63.6(16) . . . . ?
O5 C17 C18 F3 -75.9(12) . . . . ?
O5 C17 C18 F4 159.8(10) . . . . ?
O5 C17 C18 F5 47.0(12) . . . . ?
O5 C17 C19 F6 40.3(12) . . . . ?
O5 C17 C19 F7 -78.8(12) . . . . ?
O5 C17 C19 F8 159.7(10) . . . . ?
O5 C17 C20 F9 -78.1(11) . . . . ?
O5 C17 C20 F10 163.6(9) . . . . ?
O5 C17 C20 F11 47.4(11) . . . . ?
O2 Al1 O5 C17 -23(2) . . . . ?
O2 Al1 O3 C25 -162.1(16) . . . . ?
O2 Al1 O4 C29 -61.7(17) . . . . ?
O2 C21 C22 F12 -74.4(15) . . . . ?
O2 C21 C22 F13 46.1(16) . . . . ?
O2 C21 C22 F14 164.9(14) . . . . ?
O2 C21 C23 F15 39.8(13) . . . . ?
O2 C21 C23 F16 -80.6(13) . . . . ?
O2 C21 C23 F17 160.1(11) . . . . ?
O2 C21 C24 F18 162.7(8) . . . . ?
O2 C21 C24 F19 45.4(11) . . . . ?
O2 C21 C24 F20 -78.0(9) . . . . ?
O3 Al1 O5 C17 88.6(19) . . . . ?
O3 Al1 O2 C21 65(3) . . . . ?
O3 Al1 O4 C29 -178.6(14) . . . . ?
O3 C25 C26 F21 -73.8(14) . . . . ?
O3 C25 C26 F22 166.6(10) . . . . ?
O3 C25 C26 F23 47.5(13) . . . . ?
O3 C25 C27 F24 39.6(13) . . . . ?
O3 C25 C27 F25 161.4(12) . . . . ?
O3 C25 C27 F26 -80.2(12) . . . . ?
O3 C25 C28 F27 165.0(11) . . . . ?
O3 C25 C28 F28 -74.6(13) . . . . ?
O3 C25 C28 F29 48.4(16) . . . . ?
O4 Al1 O5 C17 -156.5(18) . . . . ?
O4 Al1 O2 C21 -53(3) . . . . ?
O4 Al1 O3 C25 -32.6(16) . . . . ?
O4 C29 C30 F30 176.5(12) . . . . ?
O4 C29 C30 F31 53.9(12) . . . . ?
O4 C29 C30 F32 -59.1(13) . . . . ?
O4 C29 C31 F33 -16.6(17) . . . . ?
O4 C29 C31 F34 96.9(11) . . . . ?
O4 C29 C31 F35 -139.9(11) . . . . ?
O4 C29 C32 F36 -28.9(14) . . . . ?
O4 C29 C32 F37 88.2(18) . . . . ?
O4 C29 C32 F38 -153.2(11) . . . . ?
C18 C17 C19 F6 -79.1(9) . . . . ?
C18 C17 C19 F7 161.8(9) . . . . ?
C18 C17 C19 F8 40.3(11) . . . . ?
C18 C17 C20 F9 40.4(11) . . . . ?
C18 C17 C20 F10 -77.9(11) . . . . ?
C18 C17 C20 F11 165.9(9) . . . . ?
C19 C17 C18 F3 45.6(11) . . . . ?
C19 C17 C18 F4 -78.7(10) . . . . ?
C19 C17 C18 F5 168.5(9) . . . . ?
C19 C17 C20 F9 158.7(9) . . . . ?
C19 C17 C20 F10 40.5(12) . . . . ?
C19 C17 C20 F11 -75.7(10) . . . . ?
C20 C17 C18 F3 164.4(10) . . . . ?
C20 C17 C18 F4 40.0(11) . . . . ?
C20 C17 C18 F5 -72.8(10) . . . . ?
C20 C17 C19 F6 162.6(8) . . . . ?
C20 C17 C19 F7 43.5(11) . . . . ?
C20 C17 C19 F8 -78.0(11) . . . . ?
C22 C21 C23 F15 161.8(9) . . . . ?
C22 C21 C23 F16 41.4(11) . . . . ?
C22 C21 C23 F17 -78.0(12) . . . . ?
C22 C21 C24 F18 45.0(12) . . . . ?
C22 C21 C24 F19 -72.3(12) . . . . ?
C22 C21 C24 F20 164.3(9) . . . . ?
C23 C21 C22 F12 161.5(9) . . . . ?
C23 C21 C22 F13 -78.0(12) . . . . ?
C23 C21 C22 F14 40.8(15) . . . . ?
C23 C21 C24 F18 -76.8(9) . . . . ?
C23 C21 C24 F19 165.9(9) . . . . ?
C23 C21 C24 F20 42.5(9) . . . . ?
C24 C21 C22 F12 42.3(13) . . . . ?
C24 C21 C22 F13 162.8(10) . . . . ?
C24 C21 C22 F14 -78.4(16) . . . . ?
C24 C21 C23 F15 -77.1(9) . . . . ?
C24 C21 C23 F16 162.5(8) . . . . ?
C24 C21 C23 F17 43.2(11) . . . . ?
C26 C25 C27 F24 -78.2(13) . . . . ?
C26 C25 C27 F25 43.6(14) . . . . ?
C26 C25 C27 F26 162.0(10) . . . . ?
C26 C25 C28 F27 -75.9(12) . . . . ?
C26 C25 C28 F28 44.5(13) . . . . ?
C26 C25 C28 F29 167.6(13) . . . . ?
C27 C25 C26 F21 45.5(15) . . . . ?
C27 C25 C26 F22 -74.1(12) . . . . ?
C27 C25 C26 F23 166.8(10) . . . . ?
C27 C25 C28 F27 44.2(13) . . . . ?
C27 C25 C28 F28 164.6(11) . . . . ?
C27 C25 C28 F29 -72.4(15) . . . . ?
C28 C25 C26 F21 165.5(13) . . . . ?
C28 C25 C26 F22 46.0(13) . . . . ?
C28 C25 C26 F23 -73.2(13) . . . . ?
C28 C25 C27 F24 160.5(10) . . . . ?
C28 C25 C27 F25 -77.7(13) . . . . ?
C28 C25 C27 F26 40.7(13) . . . . ?
C30 C29 C31 F33 88.4(18) . . . . ?
C30 C29 C31 F34 -158.0(11) . . . . ?
C30 C29 C31 F35 -34.8(15) . . . . ?
C30 C29 C32 F36 -140.7(11) . . . . ?
C30 C29 C32 F37 -23.6(18) . . . . ?
C30 C29 C32 F38 95.0(12) . . . . ?
C31 C29 C30 F30 70.0(15) . . . . ?
C31 C29 C30 F31 -52.7(13) . . . . ?
C31 C29 C30 F32 -165.7(11) . . . . ?
C31 C29 C32 F36 89.6(12) . . . . ?
C31 C29 C32 F37 -153.3(15) . . . . ?
C31 C29 C32 F38 -34.7(14) . . . . ?
C32 C29 C30 F30 -56.3(15) . . . . ?
C32 C29 C30 F31 -178.9(11) . . . . ?
C32 C29 C30 F32 68.1(13) . . . . ?
C32 C29 C31 F33 -147.2(16) . . . . ?
C32 C29 C31 F34 -33.6(13) . . . . ?
C32 C29 C31 F35 89.5(13) . . . . ?
F20A C24A C21A O2A 85(6) . . . . ?
F20A C24A C21A C23A -157(3) . . . . ?
F20A C24A C21A C22A -41(3) . . . . ?
F1 C9 C10 F2 0.6(9) . . . . ?
F1 C9 C10 C8 -179.9(6) . . . 3_666 ?
O1 C8 C9 F1 3.8(9) . . . . ?
O1 C8 C9 C10 -175.2(6) . . . . ?
N1 C1 B1 O1 105.9(8) . . . . ?
N1 C1 B1 N3 -79.1(9) . . . . ?
N1 C2 C3 N2 0.9(7) . . . . ?
N1 C2 C3 C6 -178.6(6) . . . . ?
N2 C1 B1 O1 -69.1(8) . . . . ?
N2 C1 B1 N3 105.9(8) . . . . ?
C1 N1 C2 C3 -0.8(7) . . . . ?
C1 N1 C2 C5 -179.9(6) . . . . ?
C1 N2 C3 C2 -0.7(7) . . . . ?
C1 N2 C3 C6 178.8(6) . . . . ?
C2 N1 C1 N2 0.4(7) . . . . ?
C2 N1 C1 B1 -175.3(6) . . . . ?
C3 N2 C1 N1 0.2(7) . . . . ?
C3 N2 C1 B1 176.1(6) . . . . ?
C4 N1 C1 N2 -177.0(5) . . . . ?
C4 N1 C1 B1 7.2(10) . . . . ?
C4 N1 C2 C3 176.6(6) . . . . ?
C4 N1 C2 C5 -2.5(9) . . . . ?
C5 C2 C3 N2 179.9(6) . . . . ?
C5 C2 C3 C6 0.4(12) . . . . ?
C7 N2 C1 N1 179.4(5) . . . . ?
C7 N2 C1 B1 -4.7(9) . . . . ?
C7 N2 C3 C2 -179.9(5) . . . . ?
C7 N2 C3 C6 -0.4(9) . . . . ?
C8 O1 B1 N3 176.0(6) . . . . ?
C8 O1 B1 C1 -8.7(10) . . . . ?
C8 C9 C10 F2 179.7(6) . . . . ?
C8 C9 C10 C8 -0.8(11) . . . 3_666 ?
C10 C8 C9 F1 179.9(6) 3_666 . . . ?
C10 C8 C9 C10 0.8(11) 3_666 . . . ?
C11 N3 C14 C15 65.0(7) . . . . ?
C11 N3 C14 C16 -59.7(7) . . . . ?
C11 N3 B1 O1 -3.3(9) . . . . ?
C11 N3 B1 C1 -178.3(6) . . . . ?
C14 N3 C11 C12 -113.5(6) . . . . ?
C14 N3 C11 C13 119.2(7) . . . . ?
C14 N3 B1 O1 173.0(6) . . . . ?
C14 N3 B1 C1 -2.0(9) . . . . ?
B1 O1 C8 C9 -66.1(9) . . . . ?
B1 O1 C8 C10 118.0(7) . . . 3_666 ?
B1 N3 C11 C12 63.0(8) . . . . ?
B1 N3 C11 C13 -64.3(8) . . . . ?
B1 N3 C14 C15 -111.5(7) . . . . ?
B1 N3 C14 C16 123.8(7) . . . . ?
F19A C24A C21A O2A -154(6) . . . . ?
F19A C24A C21A C23A -36(3) . . . . ?
F19A C24A C21A C22A 80(3) . . . . ?
F15A C23A C21A O2A 78(7) . . . . ?
F15A C23A C21A C24A -40(3) . . . . ?
F15A C23A C21A C22A -156(2) . . . . ?
F16A C23A C21A O2A -42(7) . . . . ?
F16A C23A C21A C24A -159(3) . . . . ?
F16A C23A C21A C22A 84(3) . . . . ?
F17A C23A C21A O2A -161(7) . . . . ?
F17A C23A C21A C24A 82(3) . . . . ?
F17A C23A C21A C22A -35(3) . . . . ?
F18A C24A C21A O2A -35(6) . . . . ?
F18A C24A C21A C23A 83(3) . . . . ?
F18A C24A C21A C22A -161(3) . . . . ?
O5A Al1 O3A C25A -34(2) . . . . ?
O5A Al1 O2A C21A -167(26) . . . . ?
O5A Al1 O4A C29A -67.6(16) . . . . ?
O5A C17A C18A F3A -68(2) . . . . ?
O5A C17A C18A F4A 178.6(19) . . . . ?
O5A C17A C18A F5A 59(2) . . . . ?
O5A C17A C19A F6A -43(2) . . . . ?
O5A C17A C19A F7A -166.6(18) . . . . ?
O5A C17A C19A F8A 78(2) . . . . ?
O5A C17A C20A F9A -34(2) . . . . ?
O5A C17A C20A F10A -159.7(18) . . . . ?
O5A C17A C20A F11A 84(2) . . . . ?
O3A Al1 O5A C17A 160(3) . . . . ?
O3A Al1 O2A C21A 69(29) . . . . ?
O3A Al1 O4A C29A 56.4(13) . . . . ?
O3A C25A C27A F24A 42.6(16) . . . . ?
O3A C25A C27A F26A -76.3(14) . . . . ?
O3A C25A C27A F25A 163.2(17) . . . . ?
O3A C25A C26A F22A 165.8(14) . . . . ?
O3A C25A C26A F21A -74.2(17) . . . . ?
O3A C25A C26A F23A 45.6(15) . . . . ?
O3A C25A C28A F28A -82.2(15) . . . . ?
O3A C25A C28A F27A 161.1(13) . . . . ?
O3A C25A C28A F29A 35.4(17) . . . . ?
O2A Al1 O5A C17A 38(6) . . . . ?
O2A Al1 O3A C25A 91(5) . . . . ?
O2A Al1 O4A C29A 169(4) . . . . ?
O2A C21A C22A F12A 69(6) . . . . ?
O2A C21A C22A F13A -48(6) . . . . ?
O2A C21A C22A F14A -171(6) . . . . ?
O4A Al1 O5A C17A -79(4) . . . . ?
O4A Al1 O3A C25A -160.7(16) . . . . ?
O4A Al1 O2A C21A -42(29) . . . . ?
O4A C29A C31A F33A -67(2) . . . . ?
O4A C29A C31A F35A 51.7(15) . . . . ?
O4A C29A C31A F34A 171.4(12) . . . . ?
O4A C29A C30A F31A -27.7(19) . . . . ?
O4A C29A C30A F30A -143.1(15) . . . . ?
O4A C29A C30A F32A 100.0(17) . . . . ?
O4A C29A C32A F37A 66.5(19) . . . . ?
O4A C29A C32A F36A -53.2(14) . . . . ?
O4A C29A C32A F38A -175.4(12) . . . . ?
C27A C25A C26A F22A -76.1(16) . . . . ?
C27A C25A C26A F21A 43.9(18) . . . . ?
C27A C25A C26A F23A 163.7(13) . . . . ?
C27A C25A C28A F28A 159.1(14) . . . . ?
C27A C25A C28A F27A 42.5(16) . . . . ?
C27A C25A C28A F29A -83.3(16) . . . . ?
C23A C21A C22A F12A -53(3) . . . . ?
C23A C21A C22A F13A -170(3) . . . . ?
C23A C21A C22A F14A 67(3) . . . . ?
C31A C29A C30A F31A -159.8(12) . . . . ?
C31A C29A C30A F30A 84.9(13) . . . . ?
C31A C29A C30A F32A -32.0(15) . . . . ?
C31A C29A C32A F37A -176.5(18) . . . . ?
C31A C29A C32A F36A 63.8(14) . . . . ?
C31A C29A C32A F38A -58.4(14) . . . . ?
C24A C21A C22A F12A -169(3) . . . . ?
C24A C21A C22A F13A 74(3) . . . . ?
C24A C21A C22A F14A -49(3) . . . . ?
C18A C17A C19A F6A -156.5(15) . . . . ?
C18A C17A C19A F7A 80.0(17) . . . . ?
C18A C17A C19A F8A -36(2) . . . . ?
C18A C17A C20A F9A 83(2) . . . . ?
C18A C17A C20A F10A -42.1(19) . . . . ?
C18A C17A C20A F11A -159(2) . . . . ?
C26A C25A C27A F24A -77.0(16) . . . . ?
C26A C25A C27A F26A 164.1(12) . . . . ?
C26A C25A C27A F25A 43.5(19) . . . . ?
C26A C25A C28A F28A 37.5(16) . . . . ?
C26A C25A C28A F27A -79.1(14) . . . . ?
C26A C25A C28A F29A 155.1(14) . . . . ?
C19A C17A C18A F3A 50.3(17) . . . . ?
C19A C17A C18A F4A -62.6(17) . . . . ?
C19A C17A C18A F5A 177(2) . . . . ?
C19A C17A C20A F9A -158.4(17) . . . . ?
C19A C17A C20A F10A 76.0(18) . . . . ?
C19A C17A C20A F11A -40(2) . . . . ?
C28A C25A C27A F24A 162.8(14) . . . . ?
C28A C25A C27A F26A 43.9(16) . . . . ?
C28A C25A C27A F25A -76.6(19) . . . . ?
C28A C25A C26A F22A 46.1(16) . . . . ?
C28A C25A C26A F21A 166.1(16) . . . . ?
C28A C25A C26A F23A -74.1(15) . . . . ?
C20A C17A C18A F3A 171.5(15) . . . . ?
C20A C17A C18A F4A 58.5(18) . . . . ?
C20A C17A C18A F5A -62(2) . . . . ?
C20A C17A C19A F6A 79.3(17) . . . . ?
C20A C17A C19A F7A -44.2(18) . . . . ?
C20A C17A C19A F8A -160(2) . . . . ?
C30A C29A C31A F33A 73(2) . . . . ?
C30A C29A C31A F35A -168.5(12) . . . . ?
C30A C29A C31A F34A -48.9(14) . . . . ?
C30A C29A C32A F37A -66(2) . . . . ?
C30A C29A C32A F36A 173.9(13) . . . . ?
C30A C29A C32A F38A 51.8(15) . . . . ?
C32A C29A C31A F33A -175.2(18) . . . . ?
C32A C29A C31A F35A -56.5(14) . . . . ?
C32A C29A C31A F34A 63.2(14) . . . . ?
C32A C29A C30A F31A 88.3(14) . . . . ?
C32A C29A C30A F30A -27.1(15) . . . . ?
C32A C29A C30A F32A -144.0(13) . . . . ?
